data_2241477
loop_
_publ_author_name
'Nithya, C.'
'Sithambaresan, M.'
'Kurup, M. R. Prathapachandra'

_publ_section_title
;
 Crystal structures of
 (1<i>E</i>,4<i>E</i>)-1,5-bis(5-bromothiophen-2-yl)-2,4-dimethylpenta-1,4-dien-3-one
 and (<i>E</i>)-4-(5-bromothiophen-2-yl)-1,3-diphenylbut-3-en-2-one
;
_journal_coeditor_code BG2578
_journal_issue 2
_journal_name_full 'Acta Crystallographica Section E'
_journal_page_first 199
_journal_page_last 202
_journal_paper_doi 10.1107/S205698901600058X
_journal_volume 72
_journal_year 2016
_chemical_formula_iupac 'C15 H12 Br2 O S2'
_chemical_formula_moiety 'C15 H12 Br2 O S2'
_chemical_formula_sum 'C15 H12 Br2 O S2'
_chemical_formula_weight 432.19
_chemical_name_systematic ' (1<i>E</i>,4<i>E</i>)-1,5-Bis(5-bromothiophen-2-yl)-2,4-dimethylpenta-1,4-dien-3-one'
_space_group_crystal_system monoclinic
_space_group_IT_number 13
_space_group_name_Hall '-P 2yc'
_space_group_name_H-M_alt 'P 1 2/c 1'
_symmetry_space_group_name_Hall '-P 2yc'
_symmetry_space_group_name_H-M 'P 1 2/c 1'
_atom_sites_solution_hydrogens geom
_audit_creation_method SHELXL-2014/7
_cell_angle_alpha 90
_cell_angle_beta 105.239(5)
_cell_angle_gamma 90
_cell_formula_units_Z 4
_cell_length_a 16.564(2)
_cell_length_b 6.3581(7)
_cell_length_c 15.962(2)
_cell_measurement_reflns_used 3021
_cell_measurement_temperature 296(2)
_cell_measurement_theta_max 23.421
_cell_measurement_theta_min 2.549
_cell_volume 1621.9(3)
_computing_cell_refinement
;
APEX2 and SAINT (Bruker, 2004)
;
_computing_data_collection
;
APEX2 (Bruker, 2004)
;
_computing_data_reduction
;
SAINT and XPREP (Bruker, 2004)
;
_computing_molecular_graphics
;
ORTEP-3 for Windows (Farrugia, 2012) and DIAMOND (Brandenburg,
2010)
;
_computing_publication_material
;
SHELXL97 (Sheldrick, 2008) and publCIF (Westrip, 2010)
;
_computing_structure_refinement
;
SHELXL2014 (Sheldrick, 2015)
;
_computing_structure_solution
;
SHELXS97 (Sheldrick, 2008)
;
_diffrn_ambient_temperature 296(2)
_diffrn_measured_fraction_theta_full 0.999
_diffrn_measured_fraction_theta_max 0.998
_diffrn_measurement_device_type 'Bruker Kappa APEXII CCD'
_diffrn_measurement_method '\w and \f scan'
_diffrn_radiation_monochromator graphite
_diffrn_radiation_source 'fine-focus sealed tube'
_diffrn_radiation_type MoK\a
_diffrn_radiation_wavelength 0.71073
_diffrn_reflns_av_R_equivalents 0.0585
_diffrn_reflns_limit_h_max 21
_diffrn_reflns_limit_h_min -22
_diffrn_reflns_limit_k_max 8
_diffrn_reflns_limit_k_min -5
_diffrn_reflns_limit_l_max 21
_diffrn_reflns_limit_l_min -21
_diffrn_reflns_number 13847
_diffrn_reflns_theta_full 25.242
_diffrn_reflns_theta_max 28.317
_diffrn_reflns_theta_min 2.645
_exptl_absorpt_coefficient_mu 5.247
_exptl_absorpt_correction_T_max 0.115
_exptl_absorpt_correction_T_min 0.049
_exptl_absorpt_correction_type multi-scan
_exptl_absorpt_process_details
;
(SADABS; Bruker, 2004)
;
_exptl_crystal_colour yellow
_exptl_crystal_density_diffrn 1.770
_exptl_crystal_description block
_exptl_crystal_F_000 848
_exptl_crystal_size_max 0.600
_exptl_crystal_size_mid 0.500
_exptl_crystal_size_min 0.400
_refine_diff_density_max 0.883
_refine_diff_density_min -0.800
_refine_ls_extinction_method none
_refine_ls_goodness_of_fit_ref 0.984
_refine_ls_hydrogen_treatment constr
_refine_ls_matrix_type full
_refine_ls_number_parameters 183
_refine_ls_number_reflns 4042
_refine_ls_number_restraints 0
_refine_ls_restrained_S_all 0.984
_refine_ls_R_factor_all 0.1394
_refine_ls_R_factor_gt 0.0591
_refine_ls_shift/su_max 0.001
_refine_ls_shift/su_mean 0.000
_refine_ls_structure_factor_coef Fsqd
_refine_ls_weighting_details 'w=1/[\s^2^(Fo^2^)+(0.0913P)^2^+0.2774P] where P=(Fo^2^+2Fc^2^)/3'
_refine_ls_weighting_scheme calc
_refine_ls_wR_factor_gt 0.1439
_refine_ls_wR_factor_ref 0.1810
_reflns_number_gt 2012
_reflns_number_total 4051
_reflns_threshold_expression 'I > 2\s(I)'
_cod_data_source_file bg2578sup1.cif
_cod_data_source_block I
_cod_original_cell_volume 1622.0(4)
_cod_database_code 2241477
_shelx_space_group_comment
;
The symmetry employed for this shelxl refinement is uniquely defined
by the following loop, which should always be used as a source of
symmetry information in preference to the above space-group names.
They are only intended as comments.
;
_shelx_estimated_absorpt_t_min 0.145
_shelx_estimated_absorpt_t_max 0.228
_shelxl_version_number 2014/6

loop_
_space_group_symop_operation_xyz
'x, y, z'
'-x, y, -z+1/2'
'-x, -y, -z'
'x, -y, z-1/2'

loop_
_atom_site_type_symbol
_atom_site_label
_atom_site_fract_x
_atom_site_fract_y
_atom_site_fract_z
_atom_site_U_iso_or_equiv
_atom_site_adp_type
_atom_site_calc_flag
_atom_site_occupancy
C C1 0.0832(3) 0.4182(8) 0.1493(4) 0.0604(15) Uani d 1
C C2 0.1111(4) 0.5540(9) 0.0976(4) 0.0642(15) Uani d 1
H H2 0.1009 0.5392 0.0377 0.077 Uiso calc 1
C C3 0.1566(3) 0.7172(8) 0.1450(4) 0.0578(15) Uani d 1
H H3 0.1809 0.8227 0.1195 0.069 Uiso calc 1
C C4 0.1631(3) 0.7115(7) 0.2316(3) 0.0455(12) Uani d 1
C C5 0.2056(3) 0.8689(7) 0.2940(3) 0.0462(12) Uani d 1
H H5 0.2398 0.9604 0.2733 0.055 Uiso calc 1
C C6 0.2036(3) 0.9036(7) 0.3762(3) 0.0453(12) Uani d 1
C C7 0.2488(3) 1.0879(8) 0.4230(3) 0.0505(12) Uani d 1
C C8 0.3296(3) 1.1597(7) 0.4070(3) 0.0466(12) Uani d 1
C C9 0.3833(3) 1.0165(7) 0.3931(3) 0.0456(12) Uani d 1
H H9 0.3643 0.8784 0.3904 0.055 Uiso calc 1
C C10 0.4668(3) 1.0418(7) 0.3816(3) 0.0435(11) Uani d 1
C C11 0.5166(3) 0.8833(8) 0.3700(4) 0.0636(16) Uani d 1
H H11 0.5000 0.7433 0.3691 0.076 Uiso calc 1
C C12 0.5950(3) 0.9419(10) 0.3595(4) 0.0687(17) Uani d 1
H H12 0.6358 0.8485 0.3522 0.082 Uiso calc 1
C C13 0.6027(3) 1.1518(9) 0.3616(4) 0.0572(14) Uani d 1
C C14 0.1503(4) 0.7812(9) 0.4221(4) 0.0624(15) Uani d 1
H H14A 0.1493 0.8519 0.4750 0.094 Uiso calc 1
H H14B 0.1731 0.6426 0.4353 0.094 Uiso calc 1
H H14C 0.0943 0.7709 0.3854 0.094 Uiso calc 1
C C15 0.3465(4) 1.3911(8) 0.4187(4) 0.0690(17) Uani d 1
H H15A 0.3019 1.4570 0.4371 0.104 Uiso calc 1
H H15B 0.3500 1.4514 0.3646 0.104 Uiso calc 1
H H15C 0.3984 1.4128 0.4619 0.104 Uiso calc 1
S S1 0.11240(8) 0.4921(2) 0.25627(10) 0.0591(4) Uani d 1
S S2 0.51728(9) 1.2768(2) 0.37862(11) 0.0610(4) Uani d 1
Br Br2 0.69420(4) 1.31159(11) 0.34996(5) 0.0869(3) Uani d 1
Br Br1 0.01821(5) 0.17864(10) 0.11612(6) 0.0937(3) Uani d 1
O O1 0.2192(3) 1.1834(6) 0.4736(3) 0.0749(12) Uani d 1

loop_
_atom_site_aniso_label
_atom_site_aniso_U_11
_atom_site_aniso_U_22
_atom_site_aniso_U_33
_atom_site_aniso_U_12
_atom_site_aniso_U_13
_atom_site_aniso_U_23
C1 0.044(3) 0.057(3) 0.077(4) 0.004(3) 0.009(3) -0.013(3)
C2 0.065(4) 0.077(4) 0.050(4) 0.009(3) 0.014(3) -0.016(3)
C3 0.060(3) 0.063(3) 0.055(4) 0.004(3) 0.025(3) 0.002(3)
C4 0.039(3) 0.054(3) 0.047(3) 0.001(2) 0.017(2) -0.003(2)
C5 0.045(3) 0.052(3) 0.046(3) -0.002(2) 0.020(2) 0.005(2)
C6 0.044(3) 0.047(3) 0.048(3) 0.000(2) 0.018(2) 0.004(2)
C7 0.057(3) 0.057(3) 0.039(3) 0.007(2) 0.015(3) -0.002(3)
C8 0.049(3) 0.047(3) 0.042(3) 0.001(2) 0.012(2) -0.004(2)
C9 0.052(3) 0.039(2) 0.044(3) -0.006(2) 0.009(2) 0.002(2)
C10 0.048(3) 0.038(2) 0.045(3) -0.004(2) 0.012(2) -0.004(2)
C11 0.058(3) 0.046(3) 0.088(5) 0.003(2) 0.023(3) -0.003(3)
C12 0.054(3) 0.067(4) 0.087(5) 0.009(3) 0.022(3) -0.004(3)
C13 0.050(3) 0.068(4) 0.053(4) -0.009(3) 0.013(3) -0.006(3)
C14 0.064(4) 0.081(4) 0.050(4) -0.005(3) 0.029(3) 0.005(3)
C15 0.062(4) 0.050(3) 0.094(5) 0.000(3) 0.020(3) -0.019(3)
S1 0.0566(8) 0.0638(8) 0.0565(10) -0.0148(7) 0.0141(7) -0.0001(7)
S2 0.0586(8) 0.0455(7) 0.0828(12) -0.0091(6) 0.0255(8) -0.0096(7)
Br2 0.0666(4) 0.1003(6) 0.1022(6) -0.0286(4) 0.0372(4) -0.0157(4)
Br1 0.0836(5) 0.0756(5) 0.1146(7) -0.0153(3) 0.0128(4) -0.0333(4)
O1 0.077(3) 0.087(3) 0.069(3) 0.000(2) 0.036(2) -0.028(2)

loop_
_atom_type_symbol
_atom_type_description
_atom_type_scat_dispersion_real
_atom_type_scat_dispersion_imag
_atom_type_scat_source
C C 0.0033 0.0016 'International Tables Vol C Tables 4.2.6.8 and 6.1.1.4'
H H 0.0000 0.0000 'International Tables Vol C Tables 4.2.6.8 and 6.1.1.4'
S S 0.1246 0.1234 'International Tables Vol C Tables 4.2.6.8 and 6.1.1.4'
Br Br -0.2901 2.4595 'International Tables Vol C Tables 4.2.6.8 and 6.1.1.4'
O O 0.0106 0.0060 'International Tables Vol C Tables 4.2.6.8 and 6.1.1.4'

loop_
_geom_angle_atom_site_label_1
_geom_angle_atom_site_label_2
_geom_angle_atom_site_label_3
_geom_angle
C2 C1 S1 112.3(4)
C2 C1 Br1 127.7(5)
S1 C1 Br1 119.9(4)
C1 C2 C3 111.6(5)
C1 C2 H2 124.2
C3 C2 H2 124.2
C4 C3 C2 115.0(5)
C4 C3 H3 122.5
C2 C3 H3 122.5
C3 C4 C5 124.9(5)
C3 C4 S1 109.9(4)
C5 C4 S1 125.2(4)
C6 C5 C4 130.6(4)
C6 C5 H5 114.7
C4 C5 H5 114.7
C5 C6 C7 119.0(4)
C5 C6 C14 124.1(5)
C7 C6 C14 116.5(4)
O1 C7 C6 119.5(5)
O1 C7 C8 119.8(5)
C6 C7 C8 120.7(4)
C9 C8 C7 119.1(4)
C9 C8 C15 125.4(5)
C7 C8 C15 115.0(4)
C8 C9 C10 130.3(4)
C8 C9 H9 114.9
C10 C9 H9 114.9
C11 C10 C9 125.0(4)
C11 C10 S2 109.1(4)
C9 C10 S2 125.9(3)
C10 C11 C12 115.9(5)
C10 C11 H11 122.0
C12 C11 H11 122.0
C13 C12 C11 110.3(5)
C13 C12 H12 124.9
C11 C12 H12 124.9
C12 C13 S2 113.0(4)
C12 C13 Br2 127.7(4)
S2 C13 Br2 119.3(3)
C6 C14 H14A 109.5
C6 C14 H14B 109.5
H14A C14 H14B 109.5
C6 C14 H14C 109.5
H14A C14 H14C 109.5
H14B C14 H14C 109.5
C8 C15 H15A 109.5
C8 C15 H15B 109.5
H15A C15 H15B 109.5
C8 C15 H15C 109.5
H15A C15 H15C 109.5
H15B C15 H15C 109.5
C1 S1 C4 91.2(3)
C13 S2 C10 91.7(2)

loop_
_geom_bond_atom_site_label_1
_geom_bond_atom_site_label_2
_geom_bond_distance
C1 C2 1.357(8)
C1 S1 1.714(6)
C1 Br1 1.860(5)
C2 C3 1.385(7)
C2 H2 0.9300
C3 C4 1.358(7)
C3 H3 0.9300
C4 C5 1.456(7)
C4 S1 1.727(5)
C5 C6 1.340(7)
C5 H5 0.9300
C6 C7 1.483(7)
C6 C14 1.505(7)
C7 O1 1.213(6)
C7 C8 1.497(7)
C8 C9 1.332(6)
C8 C15 1.500(7)
C9 C10 1.450(6)
C9 H9 0.9300
C10 C11 1.346(7)
C10 S2 1.720(4)
C11 C12 1.403(8)
C11 H11 0.9300
C12 C13 1.340(8)
C12 H12 0.9300
C13 S2 1.705(6)
C13 Br2 1.874(5)
C14 H14A 0.9600
C14 H14B 0.9600
C14 H14C 0.9600
C15 H15A 0.9600
C15 H15B 0.9600
C15 H15C 0.9600

loop_
_geom_hbond_atom_site_label_D
_geom_hbond_atom_site_label_H
_geom_hbond_atom_site_label_A
_geom_hbond_site_symmetry_A
_geom_hbond_distance_DH
_geom_hbond_distance_HA
_geom_hbond_distance_DA
_geom_hbond_angle_DHA
C3 H3 O1 4_575 0.93 2.57 3.233(7) 128.6

loop_
_geom_torsion_atom_site_label_1
_geom_torsion_atom_site_label_2
_geom_torsion_atom_site_label_3
_geom_torsion_atom_site_label_4
_geom_torsion
S1 C1 C2 C3 0.4(6)
Br1 C1 C2 C3 178.9(4)
C1 C2 C3 C4 -1.0(7)
C2 C3 C4 C5 -178.1(5)
C2 C3 C4 S1 1.2(6)
C3 C4 C5 C6 166.0(5)
S1 C4 C5 C6 -13.1(8)
C4 C5 C6 C7 -175.4(5)
C4 C5 C6 C14 -2.5(8)
C5 C6 C7 O1 143.9(5)
C14 C6 C7 O1 -29.5(7)
C5 C6 C7 C8 -34.8(7)
C14 C6 C7 C8 151.8(5)
O1 C7 C8 C9 144.4(5)
C6 C7 C8 C9 -36.9(7)
O1 C7 C8 C15 -28.7(7)
C6 C7 C8 C15 150.0(5)
C7 C8 C9 C10 -175.6(5)
C15 C8 C9 C10 -3.3(9)
C8 C9 C10 C11 178.2(6)
C8 C9 C10 S2 -3.0(8)
C9 C10 C11 C12 179.6(5)
S2 C10 C11 C12 0.6(7)
C10 C11 C12 C13 -1.3(8)
C11 C12 C13 S2 1.4(7)
C11 C12 C13 Br2 -179.5(4)
C2 C1 S1 C4 0.2(4)
Br1 C1 S1 C4 -178.4(3)
C3 C4 S1 C1 -0.8(4)
C5 C4 S1 C1 178.5(4)
C12 C13 S2 C10 -1.0(5)
Br2 C13 S2 C10 179.9(3)
C11 C10 S2 C13 0.2(5)
C9 C10 S2 C13 -178.7(5)

_cod_database_fobs_code 2241477
